data_8000185
loop_
_publ_author_name
'Morohashi, Naoya'
'Akahira, Yuki'
'Tanaka, Shinya'
'Nishiyama, Kensuke'
'Kajiwara, Takashi'
'Hattori, Tetsutaro'

_publ_section_title
;
 Synthesis of a Sulfur-bridged Diphosphine Ligand and Its Unique
 Complexation Properties toward Palladium(II) Ion
;
_journal_issue 4
_journal_name_full 'Chemistry Letters'
_journal_page_first 418
_journal_paper_doi 10.1246/cl.2008.418
_journal_volume 37
_journal_year 2008
_chemical_formula_sum 'C44 H44 Cl2 P2 Pd S'
_chemical_formula_weight 844.09
_space_group_IT_number 15
_symmetry_cell_setting monoclinic
_symmetry_space_group_name_Hall '-C 2yc'
_symmetry_space_group_name_H-M 'C 1 2/c 1'
_atom_sites_solution_hydrogens geom
_atom_sites_solution_primary direct
_atom_sites_solution_secondary difmap
_audit_creation_method SHELXL-97
_cell_angle_alpha 90.00
_cell_angle_beta 133.018(3)
_cell_angle_gamma 90.00
_cell_formula_units_Z 8
_cell_length_a 33.551(5)
_cell_length_b 14.137(2)
_cell_length_c 23.109(4)
_cell_measurement_temperature 100(2)
_cell_volume 8014(2)
_computing_cell_refinement 'Bruker SMART'
_computing_data_collection 'Bruker SMART'
_computing_data_reduction 'Bruker SHELXTL'
_computing_structure_refinement 'SHELXL-97 (Sheldrick, 1997)'
_computing_structure_solution 'SHELXS-97 (Sheldrick, 1990)'
_diffrn_ambient_temperature 100(2)
_diffrn_measured_fraction_theta_full 0.996
_diffrn_measured_fraction_theta_max 0.996
_diffrn_measurement_device_type 'CCD area detector'
_diffrn_measurement_method 'phi and omega scan'
_diffrn_radiation_monochromator graphite
_diffrn_radiation_source 'fine-focus sealed tube'
_diffrn_radiation_type MoK\a
_diffrn_radiation_wavelength 0.71073
_diffrn_reflns_av_R_equivalents 0.0559
_diffrn_reflns_av_sigmaI/netI 0.1016
_diffrn_reflns_limit_h_max 38
_diffrn_reflns_limit_h_min -43
_diffrn_reflns_limit_k_max 18
_diffrn_reflns_limit_k_min -15
_diffrn_reflns_limit_l_max 30
_diffrn_reflns_limit_l_min -26
_diffrn_reflns_number 27709
_diffrn_reflns_theta_full 27.53
_diffrn_reflns_theta_max 27.53
_diffrn_reflns_theta_min 1.66
_exptl_absorpt_coefficient_mu 0.759
_exptl_absorpt_correction_T_max 0.9630
_exptl_absorpt_correction_T_min 0.7511
_exptl_absorpt_correction_type multi-scan
_exptl_crystal_colour red
_exptl_crystal_density_diffrn 1.399
_exptl_crystal_density_method 'not measured'
_exptl_crystal_description prism
_exptl_crystal_F_000 3472
_exptl_crystal_size_max 0.40
_exptl_crystal_size_mid 0.10
_exptl_crystal_size_min 0.05
_refine_diff_density_max 0.998
_refine_diff_density_min -0.624
_refine_diff_density_rms 0.091
_refine_ls_extinction_method none
_refine_ls_goodness_of_fit_ref 0.792
_refine_ls_hydrogen_treatment mixed
_refine_ls_matrix_type full
_refine_ls_number_parameters 457
_refine_ls_number_reflns 9192
_refine_ls_number_restraints 0
_refine_ls_restrained_S_all 0.792
_refine_ls_R_factor_all 0.0755
_refine_ls_R_factor_gt 0.0341
_refine_ls_shift/su_max 0.001
_refine_ls_shift/su_mean 0.000
_refine_ls_structure_factor_coef Fsqd
_refine_ls_weighting_details 'calc w=1/[\s^2^(Fo^2^)+(0.0256P)^2^+0.0000P] where P=(Fo^2^+2Fc^2^)/3'
_refine_ls_weighting_scheme calc
_refine_ls_wR_factor_gt 0.0601
_refine_ls_wR_factor_ref 0.0654
_reflns_number_gt 5535
_reflns_number_total 9192
_reflns_threshold_expression >2sigma(I)
_cod_data_source_file 37-418sup1.cif
_cod_data_source_block complex8
_cod_depositor_comments
;
The following automatic conversions were performed:

'_symmetry_cell_setting' value 'Monoclinic' changed to 'monoclinic'
according to /home/saulius/struct/CIF-dictionaries/cif_core.dic
dictionary named 'cif_core.dic' version 2.4.2 from 2011-04-26.

Automatic conversion script
Id: cif_fix_values 1891 2012-01-12 08:04:46Z andrius 
;
_cod_original_sg_symbol_H-M C2/c
_cod_database_code 8000185

loop_
_symmetry_equiv_pos_as_xyz
'x, y, z'
'-x, y, -z+1/2'
'x+1/2, y+1/2, z'
'-x+1/2, y+1/2, -z+1/2'
'-x, -y, -z'
'x, -y, z-1/2'
'-x+1/2, -y+1/2, -z'
'x+1/2, -y+1/2, z-1/2'

loop_
_atom_site_label
_atom_site_type_symbol
_atom_site_fract_x
_atom_site_fract_y
_atom_site_fract_z
_atom_site_U_iso_or_equiv
_atom_site_adp_type
_atom_site_occupancy
_atom_site_symmetry_multiplicity
_atom_site_calc_flag
_atom_site_refinement_flags
C1 C 0.68856(11) 0.1800(2) 0.31380(15) 0.0130(6) Uani 1 1 d .
C2 C 0.66174(11) 0.2078(2) 0.33738(16) 0.0168(7) Uani 1 1 d .
H1 H 0.6677 0.1738 0.3781 0.020 Uiso 1 1 calc R
C3 C 0.62643(12) 0.2844(2) 0.30225(17) 0.0189(7) Uani 1 1 d .
H2 H 0.6080 0.3009 0.3188 0.023 Uiso 1 1 calc R
C4 C 0.61722(11) 0.3379(2) 0.24363(17) 0.0175(7) Uani 1 1 d .
C5 C 0.64418(11) 0.3094(2) 0.22023(16) 0.0139(6) Uani 1 1 d .
H3 H 0.6391 0.3447 0.1806 0.017 Uiso 1 1 calc R
C6 C 0.67828(11) 0.2309(2) 0.25311(16) 0.0131(6) Uani 1 1 d .
C7 C 0.58120(12) 0.4260(2) 0.20779(17) 0.0201(7) Uani 1 1 d .
C8 C 0.61724(13) 0.5129(2) 0.23615(18) 0.0270(8) Uani 1 1 d .
H4 H 0.6423 0.5176 0.2939 0.040 Uiso 1 1 calc R
H5 H 0.5944 0.5697 0.2119 0.040 Uiso 1 1 calc R
H6 H 0.6382 0.5073 0.2209 0.040 Uiso 1 1 calc R
C9 C 0.54073(14) 0.4211(3) 0.11723(18) 0.0348(9) Uani 1 1 d .
H7 H 0.5608 0.4193 0.1005 0.052 Uiso 1 1 calc R
H8 H 0.5171 0.4770 0.0946 0.052 Uiso 1 1 calc R
H9 H 0.5184 0.3639 0.0988 0.052 Uiso 1 1 calc R
C10 C 0.54878(13) 0.4360(3) 0.2319(2) 0.0334(9) Uani 1 1 d .
H10 H 0.5273 0.3785 0.2171 0.050 Uiso 1 1 calc R
H11 H 0.5243 0.4906 0.2048 0.050 Uiso 1 1 calc R
H12 H 0.5740 0.4452 0.2893 0.050 Uiso 1 1 calc R
C11 C 0.62984(11) 0.0766(2) 0.10141(16) 0.0122(6) Uani 1 1 d .
C12 C 0.65571(11) 0.1642(2) 0.11994(16) 0.0134(6) Uani 1 1 d .
C13 C 0.64138(11) 0.2234(2) 0.06052(16) 0.0135(6) Uani 1 1 d .
H13 H 0.6594 0.2825 0.0745 0.016 Uiso 1 1 calc R
C14 C 0.60107(12) 0.1987(2) -0.01959(17) 0.0182(7) Uani 1 1 d .
C15 C 0.57569(12) 0.1117(2) -0.03696(17) 0.0196(7) Uani 1 1 d .
H14 H 0.5481 0.0928 -0.0907 0.024 Uiso 1 1 calc R
C16 C 0.58948(12) 0.0519(2) 0.02176(17) 0.0192(7) Uani 1 1 d .
H15 H 0.5712 -0.0070 0.0076 0.023 Uiso 1 1 calc R
C17 C 0.58316(13) 0.2651(2) -0.08594(18) 0.0226(8) Uani 1 1 d .
C18 C 0.62734(16) 0.3389(2) -0.0555(2) 0.0437(11) Uani 1 1 d .
H16 H 0.6326 0.3798 -0.0165 0.065 Uiso 1 1 calc R
H17 H 0.6160 0.3774 -0.0999 0.065 Uiso 1 1 calc R
H18 H 0.6617 0.3067 -0.0306 0.065 Uiso 1 1 calc R
C19 C 0.57202(12) 0.2098(2) -0.15237(16) 0.0255(8) Uani 1 1 d .
H19 H 0.6045 0.1732 -0.1308 0.038 Uiso 1 1 calc R
H20 H 0.5631 0.2539 -0.1925 0.038 Uiso 1 1 calc R
H21 H 0.5413 0.1666 -0.1766 0.038 Uiso 1 1 calc R
C20 C 0.53062(16) 0.3146(3) -0.1188(2) 0.0503(12) Uani 1 1 d .
H22 H 0.5036 0.2671 -0.1342 0.075 Uiso 1 1 calc R
H23 H 0.5162 0.3524 -0.1652 0.075 Uiso 1 1 calc R
H24 H 0.5384 0.3560 -0.0781 0.075 Uiso 1 1 calc R
C21 C 0.73327(10) 0.0158(2) 0.42320(15) 0.0151(7) Uani 1 1 d .
C22 C 0.72215(11) -0.0798(2) 0.40625(17) 0.0196(7) Uani 1 1 d .
H25 H 0.7176 -0.1062 0.3643 0.024 Uiso 1 1 calc R
C23 C 0.71756(12) -0.1372(2) 0.45012(19) 0.0266(8) Uani 1 1 d .
H26 H 0.7093 -0.2025 0.4375 0.032 Uiso 1 1 calc R
C24 C 0.72492(13) -0.1003(3) 0.51143(19) 0.0326(9) Uani 1 1 d .
H27 H 0.7214 -0.1397 0.5411 0.039 Uiso 1 1 calc R
C25 C 0.73753(13) -0.0049(3) 0.53052(18) 0.0308(8) Uani 1 1 d .
H28 H 0.7432 0.0208 0.5736 0.037 Uiso 1 1 calc R
C26 C 0.74185(12) 0.0526(2) 0.48650(17) 0.0236(8) Uani 1 1 d .
H29 H 0.7507 0.1176 0.4998 0.028 Uiso 1 1 calc R
C27 C 0.80202(11) 0.1547(2) 0.44112(16) 0.0147(7) Uani 1 1 d .
C28 C 0.84768(11) 0.1075(2) 0.50705(16) 0.0199(7) Uani 1 1 d .
H30 H 0.8466 0.0409 0.5114 0.024 Uiso 1 1 calc R
C29 C 0.89466(13) 0.1569(3) 0.56628(18) 0.0263(8) Uani 1 1 d .
H31 H 0.9259 0.1242 0.6109 0.032 Uiso 1 1 calc R
C30 C 0.89637(13) 0.2530(3) 0.56092(19) 0.0262(9) Uani 1 1 d .
H32 H 0.9285 0.2869 0.6026 0.031 Uiso 1 1 calc R
C31 C 0.85141(13) 0.3012(2) 0.49501(19) 0.0267(8) Uani 1 1 d .
H33 H 0.8529 0.3677 0.4908 0.032 Uiso 1 1 calc R
C32 C 0.80422(12) 0.2516(2) 0.43525(17) 0.0198(7) Uani 1 1 d .
H34 H 0.7733 0.2843 0.3901 0.024 Uiso 1 1 calc R
C33 C 0.62099(11) -0.1181(2) 0.14113(16) 0.0151(7) Uani 1 1 d .
C34 C 0.56475(12) -0.1359(2) 0.08353(17) 0.0186(7) Uani 1 1 d .
H35 H 0.5397 -0.0851 0.0625 0.022 Uiso 1 1 calc R
C35 C 0.54571(13) -0.2264(2) 0.05740(18) 0.0225(7) Uani 1 1 d .
H36 H 0.5075 -0.2374 0.0179 0.027 Uiso 1 1 calc R
C36 C 0.58115(13) -0.3016(2) 0.08765(18) 0.0251(8) Uani 1 1 d .
H37 H 0.5676 -0.3639 0.0689 0.030 Uiso 1 1 calc R
C37 C 0.63709(12) -0.2854(2) 0.14602(17) 0.0216(7) Uani 1 1 d .
H38 H 0.6620 -0.3367 0.1680 0.026 Uiso 1 1 calc R
C38 C 0.65611(12) -0.1942(2) 0.17173(17) 0.0172(7) Uani 1 1 d .
H39 H 0.6943 -0.1835 0.2115 0.021 Uiso 1 1 calc R
C39 C 0.59840(11) 0.0384(2) 0.18643(16) 0.0148(6) Uani 1 1 d .
C40 C 0.56252(11) 0.1125(2) 0.14170(16) 0.0169(7) Uani 1 1 d .
H40 H 0.5650 0.1488 0.1097 0.020 Uiso 1 1 calc R
C41 C 0.52315(12) 0.1339(2) 0.14330(18) 0.0216(7) Uani 1 1 d .
H41 H 0.4983 0.1841 0.1116 0.026 Uiso 1 1 calc R
C42 C 0.51968(12) 0.0832(2) 0.19043(18) 0.0242(8) Uani 1 1 d .
H42 H 0.4927 0.0988 0.1916 0.029 Uiso 1 1 calc R
C43 C 0.55532(11) 0.0096(2) 0.23616(16) 0.0207(7) Uani 1 1 d .
H43 H 0.5530 -0.0254 0.2688 0.025 Uiso 1 1 calc R
C44 C 0.59438(11) -0.0128(2) 0.23416(15) 0.0181(7) Uani 1 1 d .
H44 H 0.6189 -0.0635 0.2655 0.022 Uiso 1 1 calc R
S1 S 0.71128(3) 0.20366(5) 0.21896(4) 0.01305(16) Uani 1 1 d .
P1 P 0.74010(3) 0.08705(6) 0.36504(4) 0.01256(17) Uani 1 1 d .
P2 P 0.64719(3) 0.00074(6) 0.17955(4) 0.01244(15) Uani 1 1 d .
Pd1 Pd 0.739368(8) 0.005719(18) 0.280725(12) 0.01166(6) Uani 1 1 d .
Cl1 Cl 0.83372(3) -0.02061(5) 0.38046(4) 0.01563(17) Uani 1 1 d .
Cl2 Cl 0.73925(3) -0.04969(5) 0.18478(4) 0.01698(16) Uani 1 1 d .

loop_
_atom_site_aniso_label
_atom_site_aniso_U_11
_atom_site_aniso_U_22
_atom_site_aniso_U_33
_atom_site_aniso_U_23
_atom_site_aniso_U_13
_atom_site_aniso_U_12
C1 0.0115(15) 0.0109(16) 0.0124(15) -0.0031(12) 0.0065(13) -0.0013(12)
C2 0.0173(16) 0.0196(18) 0.0138(15) 0.0011(13) 0.0107(14) 0.0018(14)
C3 0.0178(16) 0.0207(19) 0.0227(17) -0.0020(14) 0.0156(15) 0.0018(14)
C4 0.0133(15) 0.0155(17) 0.0195(17) -0.0036(13) 0.0095(14) -0.0004(13)
C5 0.0132(15) 0.0123(16) 0.0137(15) -0.0008(12) 0.0082(13) -0.0030(13)
C6 0.0086(14) 0.0159(17) 0.0120(15) -0.0049(12) 0.0059(13) -0.0036(12)
C7 0.0195(17) 0.0173(18) 0.0212(17) 0.0036(13) 0.0130(15) 0.0070(14)
C8 0.0322(18) 0.0140(19) 0.0349(19) 0.0034(15) 0.0230(17) 0.0042(16)
C9 0.033(2) 0.031(2) 0.027(2) 0.0070(16) 0.0152(18) 0.0145(18)
C10 0.032(2) 0.027(2) 0.049(2) 0.0147(17) 0.030(2) 0.0158(17)
C11 0.0099(14) 0.0126(16) 0.0117(15) 0.0015(12) 0.0064(13) 0.0032(12)
C12 0.0086(14) 0.0182(17) 0.0127(15) 0.0000(12) 0.0069(13) 0.0009(12)
C13 0.0137(15) 0.0111(16) 0.0190(16) -0.0017(12) 0.0124(14) 0.0001(12)
C14 0.0197(16) 0.0171(18) 0.0172(16) 0.0005(13) 0.0124(14) 0.0059(14)
C15 0.0175(16) 0.0215(19) 0.0111(15) -0.0003(13) 0.0063(14) 0.0017(14)
C16 0.0163(16) 0.0156(17) 0.0199(17) -0.0018(13) 0.0102(15) -0.0025(14)
C17 0.0253(19) 0.0217(19) 0.0154(17) 0.0058(14) 0.0117(16) 0.0040(15)
C18 0.079(3) 0.022(2) 0.028(2) -0.0037(16) 0.035(2) -0.017(2)
C19 0.0234(18) 0.030(2) 0.0140(17) 0.0000(14) 0.0091(15) -0.0030(16)
C20 0.069(3) 0.048(3) 0.048(3) 0.033(2) 0.045(2) 0.041(2)
C21 0.0087(13) 0.022(2) 0.0127(14) 0.0062(13) 0.0065(12) 0.0057(13)
C22 0.0087(15) 0.0245(19) 0.0171(16) 0.0070(14) 0.0055(14) 0.0053(14)
C23 0.0170(17) 0.024(2) 0.0308(19) 0.0107(15) 0.0132(16) 0.0014(15)
C24 0.025(2) 0.043(3) 0.033(2) 0.0203(18) 0.0214(19) 0.0074(17)
C25 0.0259(15) 0.051(2) 0.0213(15) 0.0125(19) 0.0185(14) 0.015(2)
C26 0.0219(17) 0.029(2) 0.0215(17) 0.0070(15) 0.0155(16) 0.0079(15)
C27 0.0120(15) 0.0197(18) 0.0157(16) -0.0037(13) 0.0107(14) -0.0021(13)
C28 0.0176(16) 0.0238(19) 0.0174(16) -0.0013(14) 0.0115(15) 0.0001(14)
C29 0.0144(17) 0.046(3) 0.0151(17) -0.0021(16) 0.0088(15) 0.0019(17)
C30 0.0143(18) 0.044(2) 0.021(2) -0.0157(17) 0.0124(17) -0.0150(17)
C31 0.0300(19) 0.025(2) 0.032(2) -0.0111(16) 0.0241(18) -0.0144(17)
C32 0.0183(17) 0.0226(19) 0.0183(17) -0.0020(14) 0.0124(15) -0.0011(14)
C33 0.0151(15) 0.0138(17) 0.0159(16) 0.0009(12) 0.0104(14) -0.0011(13)
C34 0.0149(16) 0.0191(18) 0.0166(16) 0.0027(13) 0.0087(14) 0.0015(14)
C35 0.0169(16) 0.0202(18) 0.0190(17) 0.0015(14) 0.0079(15) -0.0040(15)
C36 0.0324(19) 0.0171(18) 0.0240(18) -0.0035(14) 0.0185(17) -0.0068(16)
C37 0.0218(17) 0.0151(18) 0.0259(18) 0.0027(14) 0.0155(16) 0.0039(14)
C38 0.0134(15) 0.0166(17) 0.0233(17) 0.0014(14) 0.0133(14) -0.0009(13)
C39 0.0102(14) 0.0146(16) 0.0148(15) -0.0040(12) 0.0067(13) -0.0025(12)
C40 0.0160(16) 0.0168(18) 0.0178(16) 0.0022(13) 0.0115(14) -0.0004(13)
C41 0.0176(16) 0.0208(19) 0.0256(18) 0.0085(14) 0.0144(15) 0.0092(14)
C42 0.0194(18) 0.028(2) 0.034(2) 0.0040(15) 0.0217(17) 0.0054(15)
C43 0.0189(14) 0.0235(19) 0.0212(15) 0.0063(15) 0.0142(13) 0.0003(16)
C44 0.0121(14) 0.0199(19) 0.0147(14) 0.0044(14) 0.0062(12) 0.0027(14)
S1 0.0106(3) 0.0149(4) 0.0125(4) -0.0011(3) 0.0075(3) -0.0013(3)
P1 0.0110(4) 0.0131(4) 0.0119(4) 0.0008(3) 0.0072(3) 0.0008(3)
P2 0.0100(3) 0.0129(4) 0.0119(3) 0.0006(4) 0.0065(3) 0.0004(4)
Pd1 0.00877(10) 0.01326(12) 0.01118(10) -0.00020(11) 0.00612(8) 0.00057(12)
Cl1 0.0105(3) 0.0180(5) 0.0144(3) 0.0004(3) 0.0069(3) 0.0022(3)
Cl2 0.0162(4) 0.0196(4) 0.0166(4) -0.0017(3) 0.0118(3) 0.0005(3)

loop_
_atom_type_symbol
_atom_type_description
_atom_type_scat_dispersion_real
_atom_type_scat_dispersion_imag
_atom_type_scat_source
C C 0.0033 0.0016 'International Tables Vol C Tables 4.2.6.8 and 6.1.1.4'
H H 0.0000 0.0000 'International Tables Vol C Tables 4.2.6.8 and 6.1.1.4'
P P 0.1023 0.0942 'International Tables Vol C Tables 4.2.6.8 and 6.1.1.4'
S S 0.1246 0.1234 'International Tables Vol C Tables 4.2.6.8 and 6.1.1.4'
Cl Cl 0.1484 0.1585 'International Tables Vol C Tables 4.2.6.8 and 6.1.1.4'
Pd Pd -0.9988 1.0072 'International Tables Vol C Tables 4.2.6.8 and 6.1.1.4'

loop_
_geom_angle_atom_site_label_1
_geom_angle_atom_site_label_2
_geom_angle_atom_site_label_3
_geom_angle
C2 C1 C6 117.8(3)
C2 C1 P1 122.0(2)
C6 C1 P1 120.0(2)
C3 C2 C1 121.0(3)
C2 C3 C4 121.9(3)
C3 C4 C5 116.8(3)
C3 C4 C7 122.7(3)
C5 C4 C7 120.5(3)
C6 C5 C4 121.9(3)
C5 C6 C1 120.6(3)
C5 C6 S1 117.3(2)
C1 C6 S1 122.0(2)
C8 C7 C4 108.8(2)
C8 C7 C10 108.8(3)
C4 C7 C10 111.9(3)
C8 C7 C9 109.1(3)
C4 C7 C9 109.9(3)
C10 C7 C9 108.3(3)
C16 C11 C12 117.8(3)
C16 C11 P2 121.8(2)
C12 C11 P2 120.3(2)
C13 C12 C11 120.5(3)
C13 C12 S1 115.7(2)
C11 C12 S1 123.7(2)
C12 C13 C14 122.0(3)
C15 C14 C13 116.8(3)
C15 C14 C17 120.6(3)
C13 C14 C17 122.5(3)
C16 C15 C14 121.9(3)
C15 C16 C11 121.0(3)
C19 C17 C14 110.7(3)
C19 C17 C20 109.0(3)
C14 C17 C20 108.0(3)
C19 C17 C18 107.9(3)
C14 C17 C18 111.2(3)
C20 C17 C18 109.9(3)
C22 C21 C26 119.2(3)
C22 C21 P1 118.5(2)
C26 C21 P1 122.2(2)
C21 C22 C23 120.5(3)
C24 C23 C22 120.2(3)
C23 C24 C25 120.0(3)
C26 C25 C24 119.8(3)
C25 C26 C21 120.3(3)
C32 C27 C28 119.4(3)
C32 C27 P1 121.7(2)
C28 C27 P1 118.9(2)
C29 C28 C27 120.2(3)
C30 C29 C28 120.2(3)
C29 C30 C31 120.4(3)
C32 C31 C30 119.5(3)
C27 C32 C31 120.3(3)
C38 C33 C34 118.1(3)
C38 C33 P2 120.6(2)
C34 C33 P2 121.2(2)
C35 C34 C33 120.4(3)
C34 C35 C36 120.9(3)
C35 C36 C37 119.4(3)
C38 C37 C36 119.5(3)
C37 C38 C33 121.7(3)
C40 C39 C44 118.5(3)
C40 C39 P2 122.0(2)
C44 C39 P2 119.4(2)
C41 C40 C39 120.5(3)
C42 C41 C40 120.5(3)
C41 C42 C43 120.2(3)
C44 C43 C42 119.6(3)
C43 C44 C39 120.8(3)
C6 S1 C12 102.31(13)
C21 P1 C1 109.75(13)
C21 P1 C27 102.30(13)
C1 P1 C27 101.53(13)
C21 P1 Pd1 115.18(10)
C1 P1 Pd1 111.16(9)
C27 P1 Pd1 115.77(9)
C11 P2 C33 109.79(13)
C11 P2 C39 102.41(13)
C33 P2 C39 98.51(13)
C11 P2 Pd1 106.97(9)
C33 P2 Pd1 113.30(10)
C39 P2 Pd1 124.87(9)
P1 Pd1 P2 96.32(3)
P1 Pd1 Cl1 91.15(3)
P2 Pd1 Cl1 168.89(3)
P1 Pd1 Cl2 168.71(3)
P2 Pd1 Cl2 83.90(3)
Cl1 Pd1 Cl2 90.38(3)

loop_
_geom_bond_atom_site_label_1
_geom_bond_atom_site_label_2
_geom_bond_distance
C1 C2 1.389(4)
C1 C6 1.395(4)
C1 P1 1.823(3)
C2 C3 1.387(4)
C3 C4 1.389(4)
C4 C5 1.393(4)
C4 C7 1.527(4)
C5 C6 1.390(4)
C6 S1 1.786(3)
C7 C8 1.523(4)
C7 C10 1.530(4)
C7 C9 1.533(4)
C11 C16 1.394(4)
C11 C12 1.401(4)
C11 P2 1.821(3)
C12 C13 1.384(4)
C12 S1 1.790(3)
C13 C14 1.401(4)
C14 C15 1.390(4)
C14 C17 1.528(4)
C15 C16 1.384(4)
C17 C19 1.525(4)
C17 C20 1.532(4)
C17 C18 1.536(5)
C21 C22 1.386(4)
C21 C26 1.386(4)
C21 P1 1.815(3)
C22 C23 1.387(4)
C23 C24 1.365(5)
C24 C25 1.393(5)
C25 C26 1.384(4)
C27 C32 1.384(4)
C27 C28 1.389(4)
C27 P1 1.827(3)
C28 C29 1.379(4)
C29 C30 1.369(5)
C30 C31 1.387(5)
C31 C32 1.387(4)
C33 C38 1.382(4)
C33 C34 1.403(4)
C33 P2 1.821(3)
C34 C35 1.372(4)
C35 C36 1.378(4)
C36 C37 1.393(4)
C37 C38 1.380(4)
C39 C40 1.384(4)
C39 C44 1.401(4)
C39 P2 1.829(3)
C40 C41 1.380(4)
C41 C42 1.374(4)
C42 C43 1.380(4)
C43 C44 1.379(4)
P1 Pd1 2.2479(8)
P2 Pd1 2.2736(8)
Pd1 Cl1 2.3487(8)
Pd1 Cl2 2.3489(8)
